data_1555978
loop_
_publ_author_name
'Li, Jen-Yi'
'Chang, Hung-Ing'
'Feng, Chieh-Ning'
'Wu, Yao-Ting'

_publ_section_title
;
 Rotation of Aryl Groups in 9,10-Diarylphenanthrenes: Does the Rotational
 Barrier Become Lower as the Backbone Becomes More Crowded?
;
_journal_issue 24
_journal_name_full 'Organic letters'
_journal_page_first 6444
_journal_page_last 6447
_journal_paper_doi 10.1021/acs.orglett.6b03343
_journal_volume 18
_journal_year 2016
_chemical_formula_sum 'C26 H16 Cl2'
_chemical_formula_weight 399.29
_chemical_name_systematic
; 
 syn-9,10-Bis(2-chlorophenyl)phenanthrene 
;
_space_group_IT_number 14
_space_group_name_Hall '-P 2ybc'
_space_group_name_H-M_alt 'P 1 21/c 1'
_symmetry_cell_setting monoclinic
_symmetry_space_group_name_H-M 'P 1 21/c 1'
_atom_sites_solution_hydrogens geom
_atom_sites_solution_primary direct
_atom_sites_solution_secondary difmap
_audit_creation_method SHELXL-97
_cell_angle_alpha 90.00
_cell_angle_beta 104.857(7)
_cell_angle_gamma 90.00
_cell_formula_units_Z 4
_cell_length_a 9.1927(13)
_cell_length_b 29.468(4)
_cell_length_c 7.4968(9)
_cell_measurement_reflns_used 3330
_cell_measurement_temperature 296(2)
_cell_measurement_theta_max 25
_cell_measurement_theta_min 2.5
_cell_volume 1962.9(5)
_computing_cell_refinement 'Bruker APEX2'
_computing_data_collection 'Bruker APEX2'
_computing_data_reduction 'Bruker Saint'
_computing_molecular_graphics 'Bruker APEX2'
_computing_publication_material 'Bruker APEX2'
_computing_structure_refinement 'Shelxtl-97 (Sheldrick, 2008)'
_computing_structure_solution 'Shelxtl-97 (Sheldrick, 2008)'
_diffrn_ambient_temperature 296(2)
_diffrn_measured_fraction_theta_full 0.998
_diffrn_measured_fraction_theta_max 0.998
_diffrn_measurement_device_type 'CCD area detector'
_diffrn_measurement_method 'phi and omega scans'
_diffrn_radiation_monochromator graphite
_diffrn_radiation_source 'fine-focus sealed tube'
_diffrn_radiation_type MoK\a
_diffrn_radiation_wavelength 0.71073
_diffrn_reflns_av_R_equivalents 0.0316
_diffrn_reflns_av_sigmaI/netI 0.0370
_diffrn_reflns_limit_h_max 11
_diffrn_reflns_limit_h_min -11
_diffrn_reflns_limit_k_max 35
_diffrn_reflns_limit_k_min -36
_diffrn_reflns_limit_l_max 9
_diffrn_reflns_limit_l_min -9
_diffrn_reflns_number 15370
_diffrn_reflns_theta_full 26.40
_diffrn_reflns_theta_max 26.40
_diffrn_reflns_theta_min 1.38
_exptl_absorpt_coefficient_mu 0.339
_exptl_absorpt_correction_T_max 0.7454
_exptl_absorpt_correction_T_min 0.6335
_exptl_absorpt_correction_type empirical
_exptl_crystal_colour Colorless
_exptl_crystal_density_diffrn 1.351
_exptl_crystal_density_meas ?
_exptl_crystal_density_method 'not measured'
_exptl_crystal_description Columnar
_exptl_crystal_F_000 824
_exptl_crystal_size_max 0.18
_exptl_crystal_size_mid 0.08
_exptl_crystal_size_min 0.07
_refine_diff_density_max 0.266
_refine_diff_density_min -0.316
_refine_diff_density_rms 0.045
_refine_ls_extinction_method none
_refine_ls_goodness_of_fit_ref 1.002
_refine_ls_hydrogen_treatment constr
_refine_ls_matrix_type full
_refine_ls_number_parameters 253
_refine_ls_number_reflns 4031
_refine_ls_number_restraints 0
_refine_ls_restrained_S_all 1.002
_refine_ls_R_factor_all 0.0792
_refine_ls_R_factor_gt 0.0428
_refine_ls_shift/su_max 0.001
_refine_ls_shift/su_mean 0.000
_refine_ls_structure_factor_coef Fsqd
_refine_ls_weighting_details 'calc w=1/[\s^2^(Fo^2^)+(0.0536P)^2^+0.7822P] where P=(Fo^2^+2Fc^2^)/3'
_refine_ls_weighting_scheme calc
_refine_ls_wR_factor_gt 0.1002
_refine_ls_wR_factor_ref 0.1226
_reflns_number_gt 2639
_reflns_number_total 4031
_reflns_threshold_expression >2sigma(I)
_cod_data_source_file ol6b03343_si_004.cif
_cod_data_source_block 090835
_cod_depositor_comments
;
The following automatic conversions were performed:

data item '_symmetry_cell_setting' value 'Monoclinic' was changed to
'monoclinic' in accordance with the
/home/saulius/struct/COD-crude-data/automatic-downloads/DataCite-retrospective/ACS/depositions/lib/dictionaries/cif_core.dic
dictionary named 'cif_core.dic' version 2.4.2 last updated on
2011-04-26.

data item '_exptl_crystal_density_meas' value 'not measured' was
changed to '?' -- the value is perceived as not measured.

Automatic conversion script
Id: cif_fix_values 6909 2019-04-08 15:41:33Z antanas 
;
_cod_original_sg_symbol_H-M P2(1)/c
_cod_database_code 1555978

loop_
_symmetry_equiv_pos_as_xyz
'x, y, z'
'-x, y+1/2, -z+1/2'
'-x, -y, -z'
'x, -y-1/2, z-1/2'

loop_
_atom_site_label
_atom_site_type_symbol
_atom_site_fract_x
_atom_site_fract_y
_atom_site_fract_z
_atom_site_U_iso_or_equiv
_atom_site_adp_type
_atom_site_occupancy
_atom_site_symmetry_multiplicity
_atom_site_calc_flag
_atom_site_refinement_flags
C1 C 0.3372(2) 0.13850(7) 0.6781(3) 0.0342(5) Uani 1 1 d .
C2 C 0.2758(2) 0.16696(7) 0.5191(3) 0.0344(5) Uani 1 1 d .
C3 C 0.1197(3) 0.16794(8) 0.4336(3) 0.0413(5) Uani 1 1 d .
H3 H 0.0549 0.1500 0.4803 0.050 Uiso 1 1 calc R
C4 C 0.0620(3) 0.19499(8) 0.2828(3) 0.0489(6) Uani 1 1 d .
H4 H -0.0407 0.1949 0.2271 0.059 Uiso 1 1 calc R
C5 C 0.1571(3) 0.22245(9) 0.2137(3) 0.0530(7) Uani 1 1 d .
H5 H 0.1179 0.2407 0.1116 0.064 Uiso 1 1 calc R
C6 C 0.3079(3) 0.22281(8) 0.2946(3) 0.0473(6) Uani 1 1 d .
H6 H 0.3699 0.2417 0.2472 0.057 Uiso 1 1 calc R
C7 C 0.3721(2) 0.19529(7) 0.4483(3) 0.0357(5) Uani 1 1 d .
C8 C 0.5328(2) 0.19491(7) 0.5349(3) 0.0356(5) Uani 1 1 d .
C9 C 0.6357(3) 0.22196(8) 0.4704(3) 0.0458(6) Uani 1 1 d .
H9 H 0.5997 0.2412 0.3705 0.055 Uiso 1 1 calc R
C10 C 0.7868(3) 0.22045(9) 0.5515(3) 0.0530(6) Uani 1 1 d .
H10 H 0.8522 0.2385 0.5064 0.064 Uiso 1 1 calc R
C11 C 0.8429(3) 0.19206(9) 0.7012(3) 0.0529(6) Uani 1 1 d .
H11 H 0.9458 0.1910 0.7555 0.063 Uiso 1 1 calc R
C12 C 0.7470(3) 0.16575(8) 0.7686(3) 0.0453(6) Uani 1 1 d .
H12 H 0.7857 0.1469 0.8692 0.054 Uiso 1 1 calc R
C13 C 0.5898(2) 0.16647(7) 0.6886(3) 0.0351(5) Uani 1 1 d .
C14 C 0.4883(2) 0.13846(7) 0.7597(3) 0.0354(5) Uani 1 1 d .
C15 C 0.2320(2) 0.11009(7) 0.7529(3) 0.0371(5) Uani 1 1 d .
C16 C 0.1981(3) 0.12224(9) 0.9169(3) 0.0510(6) Uani 1 1 d .
H16 H 0.2446 0.1475 0.9812 0.061 Uiso 1 1 calc R
C17 C 0.0975(3) 0.09775(10) 0.9862(4) 0.0626(8) Uani 1 1 d .
H17 H 0.0771 0.1066 1.0965 0.075 Uiso 1 1 calc R
C18 C 0.0271(3) 0.06038(10) 0.8934(4) 0.0642(8) Uani 1 1 d .
H18 H -0.0409 0.0439 0.9405 0.077 Uiso 1 1 calc R
C19 C 0.0571(3) 0.04747(9) 0.7318(4) 0.0567(7) Uani 1 1 d .
H19 H 0.0091 0.0223 0.6682 0.068 Uiso 1 1 calc R
C20 C 0.1596(3) 0.07193(8) 0.6622(3) 0.0421(5) Uani 1 1 d .
C21 C 0.5546(2) 0.10993(7) 0.9265(3) 0.0394(5) Uani 1 1 d .
C22 C 0.5780(3) 0.12802(10) 1.1021(3) 0.0631(8) Uani 1 1 d .
H22 H 0.5506 0.1580 1.1157 0.076 Uiso 1 1 calc R
C23 C 0.6412(4) 0.10254(12) 1.2577(4) 0.0813(10) Uani 1 1 d .
H23 H 0.6569 0.1154 1.3743 0.098 Uiso 1 1 calc R
C24 C 0.6805(4) 0.05823(11) 1.2395(4) 0.0738(9) Uani 1 1 d .
H24 H 0.7203 0.0409 1.3442 0.089 Uiso 1 1 calc R
C25 C 0.6616(3) 0.03944(9) 1.0688(4) 0.0580(7) Uani 1 1 d .
H25 H 0.6898 0.0095 1.0567 0.070 Uiso 1 1 calc R
C26 C 0.6002(3) 0.06534(8) 0.9139(3) 0.0426(6) Uani 1 1 d .
Cl1 Cl 0.19482(9) 0.05436(2) 0.45656(9) 0.0607(2) Uani 1 1 d .
Cl2 Cl 0.58437(9) 0.04117(2) 0.69884(9) 0.0688(2) Uani 1 1 d .

loop_
_atom_site_aniso_label
_atom_site_aniso_U_11
_atom_site_aniso_U_22
_atom_site_aniso_U_33
_atom_site_aniso_U_23
_atom_site_aniso_U_13
_atom_site_aniso_U_12
C1 0.0415(12) 0.0280(11) 0.0318(11) -0.0016(8) 0.0071(9) -0.0011(9)
C2 0.0383(12) 0.0298(11) 0.0330(11) -0.0020(8) 0.0054(9) 0.0009(9)
C3 0.0399(13) 0.0407(13) 0.0407(12) 0.0006(10) 0.0057(10) 0.0015(10)
C4 0.0413(14) 0.0510(15) 0.0471(14) 0.0040(11) -0.0021(11) 0.0084(12)
C5 0.0551(16) 0.0531(16) 0.0457(14) 0.0167(11) 0.0035(12) 0.0132(13)
C6 0.0510(15) 0.0451(14) 0.0439(13) 0.0133(10) 0.0087(11) 0.0029(11)
C7 0.0421(13) 0.0311(11) 0.0323(11) 0.0000(8) 0.0067(9) 0.0022(9)
C8 0.0393(13) 0.0312(11) 0.0356(11) -0.0025(9) 0.0081(9) -0.0011(9)
C9 0.0488(14) 0.0426(13) 0.0448(13) 0.0052(10) 0.0102(11) -0.0046(11)
C10 0.0463(15) 0.0566(16) 0.0570(15) 0.0018(12) 0.0150(12) -0.0127(12)
C11 0.0382(14) 0.0606(16) 0.0563(15) -0.0025(12) 0.0058(11) -0.0059(12)
C12 0.0416(14) 0.0454(14) 0.0437(13) 0.0007(10) 0.0014(10) 0.0009(11)
C13 0.0381(12) 0.0339(11) 0.0327(11) -0.0016(9) 0.0079(9) 0.0008(9)
C14 0.0427(13) 0.0311(11) 0.0303(11) -0.0006(8) 0.0056(9) 0.0022(9)
C15 0.0371(12) 0.0367(12) 0.0351(11) 0.0048(9) 0.0048(9) 0.0024(9)
C16 0.0576(16) 0.0536(15) 0.0419(13) 0.0025(11) 0.0131(12) 0.0010(12)
C17 0.071(2) 0.074(2) 0.0504(16) 0.0153(14) 0.0278(14) 0.0115(16)
C18 0.0571(18) 0.0656(19) 0.076(2) 0.0250(16) 0.0281(15) 0.0011(15)
C19 0.0485(15) 0.0482(15) 0.0701(18) 0.0090(13) 0.0090(13) -0.0096(12)
C20 0.0404(13) 0.0404(13) 0.0435(12) 0.0038(10) 0.0072(10) -0.0001(10)
C21 0.0387(12) 0.0422(13) 0.0353(12) 0.0058(9) 0.0056(9) 0.0032(10)
C22 0.087(2) 0.0597(17) 0.0366(14) 0.0006(12) 0.0046(13) 0.0226(15)
C23 0.110(3) 0.092(2) 0.0347(15) 0.0030(14) 0.0042(15) 0.029(2)
C24 0.088(2) 0.082(2) 0.0481(17) 0.0258(15) 0.0102(15) 0.0275(18)
C25 0.0647(18) 0.0505(15) 0.0571(17) 0.0175(12) 0.0126(13) 0.0146(13)
C26 0.0436(13) 0.0426(13) 0.0412(13) 0.0056(10) 0.0103(10) 0.0020(10)
Cl1 0.0766(5) 0.0517(4) 0.0531(4) -0.0147(3) 0.0151(3) -0.0140(3)
Cl2 0.0933(6) 0.0559(4) 0.0535(4) -0.0089(3) 0.0120(4) 0.0175(4)

loop_
_atom_type_symbol
_atom_type_description
_atom_type_scat_dispersion_real
_atom_type_scat_dispersion_imag
_atom_type_scat_source
C C 0.0033 0.0016 'International Tables Vol C Tables 4.2.6.8 and 6.1.1.4'
H H 0.0000 0.0000 'International Tables Vol C Tables 4.2.6.8 and 6.1.1.4'
Cl Cl 0.1484 0.1585 'International Tables Vol C Tables 4.2.6.8 and 6.1.1.4'

loop_
_geom_angle_atom_site_label_1
_geom_angle_atom_site_label_2
_geom_angle_atom_site_label_3
_geom_angle
C14 C1 C2 120.40(19)
C14 C1 C15 120.87(18)
C2 C1 C15 118.72(18)
C3 C2 C7 118.55(19)
C3 C2 C1 121.4(2)
C7 C2 C1 120.05(19)
C4 C3 C2 121.1(2)
C4 C3 H3 119.4
C2 C3 H3 119.4
C3 C4 C5 120.0(2)
C3 C4 H4 120.0
C5 C4 H4 120.0
C6 C5 C4 120.3(2)
C6 C5 H5 119.8
C4 C5 H5 119.8
C5 C6 C7 121.6(2)
C5 C6 H6 119.2
C7 C6 H6 119.2
C6 C7 C2 118.4(2)
C6 C7 C8 122.3(2)
C2 C7 C8 119.35(18)
C13 C8 C9 118.2(2)
C13 C8 C7 119.37(19)
C9 C8 C7 122.39(19)
C10 C9 C8 121.5(2)
C10 C9 H9 119.3
C8 C9 H9 119.3
C9 C10 C11 120.2(2)
C9 C10 H10 119.9
C11 C10 H10 119.9
C12 C11 C10 120.0(2)
C12 C11 H11 120.0
C10 C11 H11 120.0
C11 C12 C13 121.4(2)
C11 C12 H12 119.3
C13 C12 H12 119.3
C8 C13 C12 118.6(2)
C8 C13 C14 120.00(19)
C12 C13 C14 121.37(19)
C1 C14 C13 120.82(19)
C1 C14 C21 121.5(2)
C13 C14 C21 117.68(19)
C16 C15 C20 116.9(2)
C16 C15 C1 120.1(2)
C20 C15 C1 123.0(2)
C17 C16 C15 121.6(3)
C17 C16 H16 119.2
C15 C16 H16 119.2
C18 C17 C16 120.3(3)
C18 C17 H17 119.9
C16 C17 H17 119.9
C19 C18 C17 119.8(3)
C19 C18 H18 120.1
C17 C18 H18 120.1
C18 C19 C20 120.0(3)
C18 C19 H19 120.0
C20 C19 H19 120.0
C19 C20 C15 121.4(2)
C19 C20 Cl1 118.6(2)
C15 C20 Cl1 120.04(18)
C22 C21 C26 116.9(2)
C22 C21 C14 120.5(2)
C26 C21 C14 122.56(19)
C23 C22 C21 121.4(3)
C23 C22 H22 119.3
C21 C22 H22 119.3
C24 C23 C22 119.8(3)
C24 C23 H23 120.1
C22 C23 H23 120.1
C25 C24 C23 120.4(2)
C25 C24 H24 119.8
C23 C24 H24 119.8
C24 C25 C26 119.3(3)
C24 C25 H25 120.3
C26 C25 H25 120.3
C25 C26 C21 122.0(2)
C25 C26 Cl2 118.2(2)
C21 C26 Cl2 119.78(16)

loop_
_geom_bond_atom_site_label_1
_geom_bond_atom_site_label_2
_geom_bond_distance
C1 C14 1.367(3)
C1 C2 1.448(3)
C1 C15 1.493(3)
C2 C3 1.414(3)
C2 C7 1.415(3)
C3 C4 1.374(3)
C3 H3 0.9300
C4 C5 1.385(4)
C4 H4 0.9300
C5 C6 1.363(3)
C5 H5 0.9300
C6 C7 1.409(3)
C6 H6 0.9300
C7 C8 1.454(3)
C8 C13 1.413(3)
C8 C9 1.413(3)
C9 C10 1.367(3)
C9 H9 0.9300
C10 C11 1.389(3)
C10 H10 0.9300
C11 C12 1.364(3)
C11 H11 0.9300
C12 C13 1.415(3)
C12 H12 0.9300
C13 C14 1.446(3)
C14 C21 1.501(3)
C15 C16 1.390(3)
C15 C20 1.392(3)
C16 C17 1.376(4)
C16 H16 0.9300
C17 C18 1.373(4)
C17 H17 0.9300
C18 C19 1.364(4)
C18 H18 0.9300
C19 C20 1.390(3)
C19 H19 0.9300
C20 Cl1 1.734(2)
C21 C22 1.385(3)
C21 C26 1.390(3)
C22 C23 1.383(4)
C22 H22 0.9300
C23 C24 1.371(4)
C23 H23 0.9300
C24 C25 1.364(4)
C24 H24 0.9300
C25 C26 1.383(3)
C25 H25 0.9300
C26 Cl2 1.734(2)
